data_1525872
loop_
_publ_author_name
'Demontis, P.'
'Gulin Gonzalez, J.'
'de las Pozas, C.'
'Tilocca, A.'
'Suffritti, G.B.'

_publ_section_title
;
 An effective harmonic potential for aluminophosphate molecular sieves :
 application to Al P O4-5
;
_journal_name_full 'Microporous and Mesoporous Materials'
_journal_page_first 103
_journal_page_last 111
_journal_volume 42
_journal_year 2001
_chemical_formula_sum 'Al O4 P'
_chemical_name_systematic 'Al (P O4)'
_space_group_IT_number 27
_symmetry_space_group_name_Hall 'P 2 -2c'
_symmetry_space_group_name_H-M 'P c c 2'
_cell_angle_alpha 90
_cell_angle_beta 90
_cell_angle_gamma 90
_cell_formula_units_Z 24
_cell_length_a 13.794
_cell_length_b 23.9
_cell_length_c 8.417
_cell_volume 2774.888
_citation_journal_id_ASTM MIMMFJ
_cod_data_source_file Demontis_MIMMFJ_2001_1768.cif
_cod_data_source_block Al1O4P1
_cod_original_formula_sum 'Al1 O4 P1'
_cod_database_code 1525872

loop_
_symmetry_equiv_pos_as_xyz
x,y,z
-x,-y,z
-x,y,z+1/2
x,-y,z+1/2

loop_
_atom_site_label
_atom_site_type_symbol
_atom_site_fract_x
_atom_site_fract_y
_atom_site_fract_z
_atom_site_occupancy
_atom_site_U_iso_or_equiv
O6 O-2 0.60673 0.0598 0.3085 1 0.0
O7 O-2 0.64046 0.00456 0.07431 1 0.0
O20 O-2 0.00909 0.57236 0.07254 1 0.0
O4 O-2 0.35399 0.2091 0.07316 1 0.0
O18 O-2 0.10673 0.55987 0.30859 1 0.0
O5 O-2 0.67624 0.10451 0.07723 1 0.0
Al5 Al+3 0.10492 0.55925 0.50625 1 0.0
O8 O-2 0.50908 0.07218 0.07253 1 0.0
O11 O-2 0.17273 0.81779 0.07471 1 0.0
Al1 Al+3 0.28628 0.16771 0.50613 1 0.0
P6 P+5 0.60498 0.27376 0.13284 1 0.0
Al6 Al+3 0.60827 0.27269 0.50608 1 0.0
O1 O-2 0.31863 0.10938 0.07773 1 0.0
Al2 Al+3 0.60493 0.0592 0.50615 1 0.0
P3 P+5 0.10503 0.77378 0.13278 1 0.0
P1 P+5 0.28629 0.16551 0.13279 1 0.0
O2 O-2 0.28593 0.16649 0.30851 1 0.0
O19 O-2 0.14032 0.50456 0.07416 1 0.0
O21 O-2 0.50473 0.28589 0.07738 1 0.0
O12 O-2 0.13658 0.7183 0.07181 1 0.0
P5 P+5 0.10826 0.56036 0.13202 1 0.0
P4 P+5 0.78612 0.6655 0.13284 1 0.0
O14 O-2 0.78559 0.66648 0.30858 1 0.0
O13 O-2 0.81849 0.60936 0.07759 1 0.0
O23 O-2 0.67271 0.31773 0.07496 1 0.0
O3 O-2 0.18672 0.17739 0.0736 1 0.0
O22 O-2 0.60639 0.27304 0.30852 1 0.0
O9 O-2 0.00467 0.78585 0.07744 1 0.0
O16 O-2 0.85387 0.7091 0.07329 1 0.0
O10 O-2 0.10658 0.77299 0.30859 1 0.0
O17 O-2 0.17642 0.60452 0.07737 1 0.0
Al4 Al+3 0.78613 0.66773 0.50613 1 0.0
O24 O-2 0.6365 0.21827 0.07285 1 0.0
Al3 Al+3 0.10839 0.77268 0.50621 1 0.0
O15 O-2 0.6866 0.67738 0.07467 1 0.0
P2 P+5 0.60824 0.06029 0.13272 1 0.0
